data_4038293
loop_
_publ_author_name
'Blasius, Clemens'
'Ren, Bing-Tao'
'B\"urgy, David'
'Liu, Yan-Kai'
'Li, Bin'
'Michalsky, Ina'
'Wadepohl, Hubert'
'Deng, Qing-Hai'
'Gade, Lutz H.'

_publ_section_title
;
 Expanding the Boxmi Ligand Family: Synthesis and Application of New NON
 and NSN Ligands.
;
_journal_name_full 'The Journal of organic chemistry'
_journal_paper_doi 10.1021/acs.joc.0c00751
_journal_year 2020
_chemical_formula_moiety 'C16 H16 O4 S'
_chemical_formula_sum 'C16 H16 O4 S'
_chemical_formula_weight 304.35
_space_group_crystal_system monoclinic
_space_group_IT_number 14
_space_group_name_Hall '-P 2yn'
_space_group_name_H-M_alt 'P 1 21/n 1'
_atom_sites_solution_hydrogens mixed
_atom_sites_solution_primary iterative
_atom_sites_solution_secondary difmap
_audit_block_code ga_db2
_audit_creation_date 2019-07-16
_audit_creation_method
;
Olex2 1.2
(compiled May 29 2018 13:30:08 for OlexSys, GUI svn.r5506)
;
_audit_update_record '16.07.2019 14:46:27 CEST UTC+02:00  encif 1.93'
_cell_angle_alpha 90
_cell_angle_beta 90.760(7)
_cell_angle_gamma 90
_cell_formula_units_Z 4
_cell_length_a 7.636(3)
_cell_length_b 13.042(5)
_cell_length_c 14.698(5)
_cell_measurement_reflns_used 15666
_cell_measurement_temperature 100(2)
_cell_measurement_theta_max 32.21
_cell_measurement_theta_min 2.77
_cell_volume 1463.6(9)
_computing_cell_refinement
;
SAINT (see _computing_data_reduction).
Standard uncertainties of the cell constants include systematic error
contributions from Monte Carlo simulations.
;
_computing_data_collection 'SMART-5.631 (Bruker AXS, 2003)'
_computing_data_reduction 'SAINT V8.38A (Bruker AXS, 1997-2013),SADABS-2016_2 (Sheldrick and Bruker AXS, 1997-2014)'
_computing_publication_material 'encif (Wadepohl, 2009-19); encifer 1.7.x (CCDC, 2018)'
_computing_structure_refinement 'ShelXL (Sheldrick, 2015)'
_computing_structure_solution 'SUPERFLIP (Palatinus, 2007-2009)'
_diffrn_ambient_environment 'perfluoro polyether oil / N~2~'
_diffrn_ambient_temperature 100(1)
_diffrn_detector 'CCD plate'
_diffrn_detector_area_resol_mean 8.19
_diffrn_detector_type CCD-PXL-KAF2
_diffrn_measured_fraction_theta_full 1.000
_diffrn_measured_fraction_theta_max 0.958
_diffrn_measurement_device 'three-circle diffractometer'
_diffrn_measurement_device_type 'Bruker AXS Smart 1000'
_diffrn_measurement_method '\f- and \w-scans'
_diffrn_measurement_specimen_support 'polyimid foil'
_diffrn_radiation_collimation 'monocapillary collimator'
_diffrn_radiation_monochromator graphite
_diffrn_radiation_probe x-ray
_diffrn_radiation_type 'Mo K\a'
_diffrn_radiation_wavelength 0.71073
_diffrn_radiation_xray_symbol K-L~2,3~
_diffrn_reflns_av_R_equivalents 0.0330
_diffrn_reflns_av_unetI/netI 0.0200
_diffrn_reflns_Laue_measured_fraction_full 1.000
_diffrn_reflns_Laue_measured_fraction_max 0.958
_diffrn_reflns_limit_h_max 11
_diffrn_reflns_limit_h_min -11
_diffrn_reflns_limit_k_max 19
_diffrn_reflns_limit_k_min -19
_diffrn_reflns_limit_l_max 21
_diffrn_reflns_limit_l_min -21
_diffrn_reflns_number 36970
_diffrn_reflns_point_group_measured_fraction_full 1.000
_diffrn_reflns_point_group_measured_fraction_max 0.958
_diffrn_reflns_theta_full 25.242
_diffrn_reflns_theta_max 32.317
_diffrn_reflns_theta_min 2.088
_diffrn_source 'sealed X-Ray tube (Mo)'
_diffrn_source_type 'fine focus tube'
_diffrn_standards_number 0
_exptl_absorpt_coefficient_mu 0.234
_exptl_absorpt_correction_T_max 0.8623
_exptl_absorpt_correction_T_min 0.8189
_exptl_absorpt_correction_type multi-scan
_exptl_absorpt_process_details
;
multi-scan from symmetry-related measurements (Blessing 1995)
SADABS (see _computing_data_reduction)
;
_exptl_crystal_colour colourless
_exptl_crystal_density_diffrn 1.381
_exptl_crystal_description irregualr
_exptl_crystal_F_000 640
_exptl_crystal_size_max 0.320
_exptl_crystal_size_mid 0.270
_exptl_crystal_size_min 0.200
_refine_diff_density_max 0.548
_refine_diff_density_min -0.220
_refine_diff_density_rms 0.064
_refine_ls_extinction_method none
_refine_ls_goodness_of_fit_ref 1.066
_refine_ls_hydrogen_treatment mixed
_refine_ls_matrix_type full
_refine_ls_number_parameters 224
_refine_ls_number_reflns 5007
_refine_ls_number_restraints 0
_refine_ls_restrained_S_all 1.066
_refine_ls_R_factor_all 0.0408
_refine_ls_R_factor_gt 0.0335
_refine_ls_shift/su_max 0.000
_refine_ls_shift/su_mean 0.000
_refine_ls_structure_factor_coef Fsqd
_refine_ls_weighting_details 'w=1/[\s^2^(Fo^2^)+(0.0505P)^2^+0.4413P] where P=(Fo^2^+2Fc^2^)/3'
_refine_ls_weighting_scheme calc
_refine_ls_wR_factor_gt 0.0881
_refine_ls_wR_factor_ref 0.0931
_reflns_Friedel_coverage 0.000
_reflns_number_gt 4318
_reflns_number_total 5007
_reflns_threshold_expression 'I > 2\s(I)'
_cod_data_source_file jo0c00751_si_002.cif
_cod_data_source_block ga_db2
_cod_original_sg_symbol_H-M 'P 21/n'
_cod_database_code 4038293
_audit_block_refno 3381
_audit_block_usercomment DB016
_shelx_space_group_comment
;
The symmetry employed for this shelxl refinement is uniquely defined
by the following loop, which should always be used as a source of
symmetry information in preference to the above space-group names.
They are only intended as comments.
;
_shelx_estimated_absorpt_t_max 0.955
_shelx_estimated_absorpt_t_min 0.929
_shelxl_version_number 2018/3
_olex2_refinement_description
;
1. Fixed Uiso
 At 1.2 times of:
  All C(H) groups, All C(H,H) groups
 At 1.5 times of:
  All C(H,H,H) groups
2.a Idealised Me refined as rotating group with stretchable bonds:
 C12(H12A,H12B,H12C), C16(H16A,H16B,H16C)
;

loop_
_symmetry_equiv_pos_as_xyz
'x, y, z'
'-x+1/2, y+1/2, -z+1/2'
'-x, -y, -z'
'x-1/2, -y-1/2, z-1/2'

loop_
_atom_site_label
_atom_site_type_symbol
_atom_site_fract_x
_atom_site_fract_y
_atom_site_fract_z
_atom_site_U_iso_or_equiv
_atom_site_adp_type
_atom_site_occupancy
_atom_site_site_symmetry_order
_atom_site_calc_flag
_atom_site_refinement_flags_posn
_atom_site_refinement_flags_adp
_atom_site_refinement_flags_occupancy
_atom_site_disorder_assembly
_atom_site_disorder_group
S S 0.20549(3) 0.72409(2) 0.02576(2) 0.01243(7) Uani 1 1 d . . . . .
O1 O 0.18431(10) 0.93451(6) 0.05534(5) 0.02010(15) Uani 1 1 d . . . . .
O2 O 0.28876(9) 1.05425(5) -0.04000(5) 0.01566(14) Uani 1 1 d . . . . .
O3 O 0.08961(11) 0.58191(6) 0.16675(5) 0.02200(16) Uani 1 1 d . . . . .
O4 O 0.12526(10) 0.41089(5) 0.15033(5) 0.01812(15) Uani 1 1 d . . . . .
C1 C 0.29178(11) 0.78130(7) -0.07243(6) 0.01184(15) Uani 1 1 d . . . . .
C2 C 0.35154(11) 0.70293(7) -0.13615(6) 0.01191(15) Uani 1 1 d . . . . .
C3 C 0.42475(13) 0.72028(7) -0.22150(6) 0.01545(17) Uani 1 1 d . . . . .
H3 H 0.4411(18) 0.7884(11) -0.2438(9) 0.019 Uiso 1 1 d R . . . .
C4 C 0.47581(13) 0.63662(8) -0.27291(6) 0.01735(18) Uani 1 1 d . . . . .
H4 H 0.5260(18) 0.6493(11) -0.3317(10) 0.021 Uiso 1 1 d R . . . .
C5 C 0.45644(13) 0.53678(8) -0.24002(7) 0.01835(18) Uani 1 1 d . . . . .
H5 H 0.4950(18) 0.4805(11) -0.2773(10) 0.022 Uiso 1 1 d R . . . .
C6 C 0.38381(13) 0.51898(7) -0.15552(7) 0.01716(17) Uani 1 1 d . . . . .
H6 H 0.3685(18) 0.4482(11) -0.1346(9) 0.021 Uiso 1 1 d R . . . .
C7 C 0.32996(12) 0.60297(7) -0.10357(6) 0.01264(16) Uani 1 1 d . . . . .
C8 C 0.24922(12) 0.59969(7) -0.01387(6) 0.01254(15) Uani 1 1 d . . . . .
C9 C 0.30568(12) 0.88369(7) -0.08551(6) 0.01402(16) Uani 1 1 d . . . . .
H9 H 0.3549(17) 0.9094(11) -0.1393(9) 0.017 Uiso 1 1 d R . . . .
C10 C 0.25250(12) 0.95741(7) -0.01618(6) 0.01380(16) Uani 1 1 d . . . . .
C11 C 0.23686(13) 1.13102(7) 0.02609(7) 0.01669(18) Uani 1 1 d . . . . .
H11A H 0.3044(18) 1.1180(11) 0.0822(10) 0.020 Uiso 1 1 d R . . . .
H11B H 0.1116(18) 1.1217(11) 0.0370(9) 0.020 Uiso 1 1 d R . . . .
C12 C 0.27861(14) 1.23466(7) -0.01290(7) 0.01875(18) Uani 1 1 d . . . . .
H12A H 0.2112(11) 1.2454(3) -0.0659(6) 0.028 Uiso 1 1 calc GR . . . .
H12B H 0.3980(11) 1.2376(2) -0.0271(6) 0.028 Uiso 1 1 calc GR . . . .
H12C H 0.2527(11) 1.2857(5) 0.0300(4) 0.028 Uiso 1 1 calc GR . . . .
C13 C 0.21421(13) 0.51280(7) 0.03202(6) 0.01701(18) Uani 1 1 d . . . . .
H13 H 0.2420(18) 0.4514(11) 0.0049(10) 0.020 Uiso 1 1 d R . . . .
C14 C 0.13656(13) 0.50852(7) 0.12258(6) 0.01565(17) Uani 1 1 d . . . . .
C15 C 0.05867(14) 0.39201(8) 0.24103(6) 0.01768(18) Uani 1 1 d . . . . .
H15A H -0.0572(19) 0.4216(11) 0.2435(10) 0.021 Uiso 1 1 d R . . . .
H15B H 0.1379(18) 0.4254(11) 0.2838(10) 0.021 Uiso 1 1 d R . . . .
C16 C 0.06040(14) 0.27728(8) 0.25359(7) 0.0206(2) Uani 1 1 d . . . . .
H16A H -0.0073(12) 0.2459(3) 0.2063(5) 0.031 Uiso 1 1 calc GR . . . .
H16B H 0.0117(12) 0.26052(17) 0.3111(6) 0.031 Uiso 1 1 calc GR . . . .
H16C H 0.1779(10) 0.2529(2) 0.2513(6) 0.031 Uiso 1 1 calc GR . . . .

loop_
_atom_site_aniso_label
_atom_site_aniso_U_11
_atom_site_aniso_U_22
_atom_site_aniso_U_33
_atom_site_aniso_U_23
_atom_site_aniso_U_13
_atom_site_aniso_U_12
S 0.01612(11) 0.01037(10) 0.01089(10) -0.00018(6) 0.00362(7) -0.00040(7)
O1 0.0293(4) 0.0146(3) 0.0166(3) 0.0001(2) 0.0085(3) -0.0027(3)
O2 0.0212(3) 0.0094(3) 0.0165(3) -0.0005(2) 0.0057(2) -0.0009(2)
O3 0.0319(4) 0.0152(3) 0.0191(3) -0.0029(3) 0.0085(3) 0.0009(3)
O4 0.0294(4) 0.0131(3) 0.0121(3) 0.0022(2) 0.0065(3) -0.0001(3)
C1 0.0123(4) 0.0129(4) 0.0104(3) 0.0005(3) 0.0008(3) -0.0003(3)
C2 0.0116(4) 0.0133(4) 0.0108(3) -0.0004(3) 0.0011(3) 0.0001(3)
C3 0.0165(4) 0.0172(4) 0.0127(4) 0.0012(3) 0.0029(3) 0.0000(3)
C4 0.0179(4) 0.0214(4) 0.0129(4) -0.0013(3) 0.0046(3) 0.0014(3)
C5 0.0204(4) 0.0187(4) 0.0160(4) -0.0037(3) 0.0043(3) 0.0028(3)
C6 0.0213(4) 0.0141(4) 0.0161(4) -0.0013(3) 0.0040(3) 0.0019(3)
C7 0.0142(4) 0.0133(4) 0.0104(4) -0.0002(3) 0.0019(3) 0.0004(3)
C8 0.0149(4) 0.0119(4) 0.0109(3) -0.0003(3) 0.0018(3) 0.0007(3)
C9 0.0175(4) 0.0123(4) 0.0123(4) 0.0007(3) 0.0029(3) -0.0004(3)
C10 0.0157(4) 0.0111(4) 0.0146(4) 0.0007(3) 0.0015(3) -0.0008(3)
C11 0.0202(4) 0.0123(4) 0.0178(4) -0.0024(3) 0.0058(3) -0.0004(3)
C12 0.0218(5) 0.0117(4) 0.0227(4) -0.0008(3) 0.0017(4) -0.0008(3)
C13 0.0260(5) 0.0109(4) 0.0143(4) 0.0002(3) 0.0055(3) 0.0011(3)
C14 0.0202(4) 0.0127(4) 0.0141(4) 0.0005(3) 0.0027(3) -0.0007(3)
C15 0.0206(4) 0.0216(4) 0.0109(4) 0.0030(3) 0.0032(3) -0.0012(4)
C16 0.0202(5) 0.0229(5) 0.0188(4) 0.0089(4) -0.0006(4) -0.0027(4)

loop_
_atom_type_symbol
_atom_type_description
_atom_type_scat_dispersion_real
_atom_type_scat_dispersion_imag
_atom_type_scat_source
C C 0.0033 0.0016 'International Tables Vol C Tables 4.2.6.8 and 6.1.1.4'
H H 0.0000 0.0000 'International Tables Vol C Tables 4.2.6.8 and 6.1.1.4'
O O 0.0106 0.0060 'International Tables Vol C Tables 4.2.6.8 and 6.1.1.4'
S S 0.1246 0.1234 'International Tables Vol C Tables 4.2.6.8 and 6.1.1.4'

loop_
_geom_angle_atom_site_label_1
_geom_angle_atom_site_label_2
_geom_angle_atom_site_label_3
_geom_angle
_geom_angle_site_symmetry_1
_geom_angle_site_symmetry_3
_geom_angle_publ_flag
C8 S C1 92.57(5) . . ?
C10 O2 C11 114.54(7) . . ?
C14 O4 C15 117.68(7) . . ?
C2 C1 S 110.61(7) . . ?
C9 C1 S 124.44(7) . . ?
C9 C1 C2 124.92(8) . . ?
C3 C2 C1 126.36(8) . . ?
C3 C2 C7 120.53(8) . . ?
C7 C2 C1 113.11(8) . . ?
C2 C3 H3 120.9(8) . . ?
C4 C3 C2 118.70(9) . . ?
C4 C3 H3 120.4(8) . . ?
C3 C4 H4 118.2(9) . . ?
C3 C4 C5 120.87(9) . . ?
C5 C4 H4 121.0(9) . . ?
C4 C5 H5 118.5(9) . . ?
C6 C5 C4 120.75(9) . . ?
C6 C5 H5 120.7(9) . . ?
C5 C6 H6 119.3(8) . . ?
C5 C6 C7 118.78(9) . . ?
C7 C6 H6 121.9(8) . . ?
C2 C7 C6 120.36(8) . . ?
C2 C7 C8 112.86(8) . . ?
C6 C7 C8 126.78(8) . . ?
C7 C8 S 110.84(6) . . ?
C13 C8 S 124.80(7) . . ?
C13 C8 C7 124.35(8) . . ?
C1 C9 H9 120.3(8) . . ?
C1 C9 C10 121.78(8) . . ?
C10 C9 H9 117.9(8) . . ?
O1 C10 O2 123.32(9) . . ?
O1 C10 C9 124.52(9) . . ?
O2 C10 C9 112.16(8) . . ?
O2 C11 H11A 107.3(8) . . ?
O2 C11 H11B 107.4(8) . . ?
O2 C11 C12 107.66(8) . . ?
H11A C11 H11B 110.1(12) . . ?
C12 C11 H11A 111.3(8) . . ?
C12 C11 H11B 112.7(8) . . ?
C11 C12 H12A 109.5 . . ?
C11 C12 H12B 109.5 . . ?
C11 C12 H12C 109.5 . . ?
H12A C12 H12B 109.5 . . ?
H12A C12 H12C 109.5 . . ?
H12B C12 H12C 109.5 . . ?
C8 C13 H13 117.8(9) . . ?
C8 C13 C14 124.90(9) . . ?
C14 C13 H13 117.3(9) . . ?
O3 C14 O4 124.47(9) . . ?
O3 C14 C13 125.59(9) . . ?
O4 C14 C13 109.94(8) . . ?
O4 C15 H15A 107.4(9) . . ?
O4 C15 H15B 107.1(8) . . ?
O4 C15 C16 106.12(8) . . ?
H15A C15 H15B 111.1(12) . . ?
C16 C15 H15A 113.5(8) . . ?
C16 C15 H15B 111.2(8) . . ?
C15 C16 H16A 109.5 . . ?
C15 C16 H16B 109.5 . . ?
C15 C16 H16C 109.5 . . ?
H16A C16 H16B 109.5 . . ?
H16A C16 H16C 109.5 . . ?
H16B C16 H16C 109.5 . . ?

loop_
_geom_bond_atom_site_label_1
_geom_bond_atom_site_label_2
_geom_bond_distance
_geom_bond_site_symmetry_2
_geom_bond_publ_flag
S C1 1.7603(10) . ?
S C8 1.7574(11) . ?
O1 C10 1.2164(12) . ?
O2 C10 1.3405(12) . ?
O2 C11 1.4538(12) . ?
O3 C14 1.2133(12) . ?
O4 C14 1.3402(12) . ?
O4 C15 1.4540(12) . ?
C1 C2 1.4633(13) . ?
C1 C9 1.3536(13) . ?
C2 C3 1.3986(13) . ?
C2 C7 1.3995(13) . ?
C3 H3 0.956(14) . ?
C3 C4 1.3860(14) . ?
C4 H4 0.964(14) . ?
C4 C5 1.3975(15) . ?
C5 H5 0.964(15) . ?
C5 C6 1.3863(14) . ?
C6 H6 0.981(14) . ?
C6 C7 1.4001(13) . ?
C7 C8 1.4634(13) . ?
C8 C13 1.3473(13) . ?
C9 H9 0.942(14) . ?
C9 C10 1.4624(13) . ?
C11 H11A 0.981(14) . ?
C11 H11B 0.979(14) . ?
C11 C12 1.5039(14) . ?
C12 H12A 0.939(8) . ?
C12 H12B 0.939(8) . ?
C12 H12C 0.939(8) . ?
C13 H13 0.921(15) . ?
C13 C14 1.4655(13) . ?
C15 H15A 0.966(14) . ?
C15 H15B 0.970(14) . ?
C15 C16 1.5077(15) . ?
C16 H16A 0.953(8) . ?
C16 H16B 0.953(8) . ?
C16 H16C 0.953(8) . ?

loop_
_geom_torsion_atom_site_label_1
_geom_torsion_atom_site_label_2
_geom_torsion_atom_site_label_3
_geom_torsion_atom_site_label_4
_geom_torsion
_geom_torsion_site_symmetry_1
_geom_torsion_site_symmetry_2
_geom_torsion_site_symmetry_3
_geom_torsion_site_symmetry_4
_geom_torsion_publ_flag
S C1 C2 C3 179.00(8) . . . . ?
S C1 C2 C7 -1.36(10) . . . . ?
S C1 C9 C10 1.55(13) . . . . ?
S C8 C13 C14 -0.91(15) . . . . ?
C1 S C8 C7 -0.30(7) . . . . ?
C1 S C8 C13 179.40(9) . . . . ?
C1 C2 C3 C4 179.44(9) . . . . ?
C1 C2 C7 C6 -178.74(8) . . . . ?
C1 C2 C7 C8 1.15(11) . . . . ?
C1 C9 C10 O1 -4.03(15) . . . . ?
C1 C9 C10 O2 175.49(8) . . . . ?
C2 C1 C9 C10 -176.23(8) . . . . ?
C2 C3 C4 C5 -0.64(15) . . . . ?
C2 C7 C8 S -0.44(10) . . . . ?
C2 C7 C8 C13 179.86(9) . . . . ?
C3 C2 C7 C6 0.93(14) . . . . ?
C3 C2 C7 C8 -179.18(8) . . . . ?
C3 C4 C5 C6 0.72(16) . . . . ?
C4 C5 C6 C7 0.03(15) . . . . ?
C5 C6 C7 C2 -0.84(14) . . . . ?
C5 C6 C7 C8 179.28(9) . . . . ?
C6 C7 C8 S 179.45(8) . . . . ?
C6 C7 C8 C13 -0.26(16) . . . . ?
C7 C2 C3 C4 -0.18(14) . . . . ?
C7 C8 C13 C14 178.75(9) . . . . ?
C8 S C1 C2 0.92(7) . . . . ?
C8 S C1 C9 -177.14(8) . . . . ?
C8 C13 C14 O3 2.11(17) . . . . ?
C8 C13 C14 O4 -177.61(9) . . . . ?
C9 C1 C2 C3 -2.95(15) . . . . ?
C9 C1 C2 C7 176.69(9) . . . . ?
C10 O2 C11 C12 -177.32(8) . . . . ?
C11 O2 C10 O1 -1.11(14) . . . . ?
C11 O2 C10 C9 179.36(8) . . . . ?
C14 O4 C15 C16 179.97(8) . . . . ?
C15 O4 C14 O3 -2.58(15) . . . . ?
C15 O4 C14 C13 177.14(8) . . . . ?
